data_4070316
loop_
_publ_author_name
'Welch, Kevin D.'
'Harrison, Daniel P.'
'Sabat, Michal'
'Hejazi, Emily Z.'
'Parr, Brendan T.'
'Fanelli, Matthew G.'
'Gianfrancesco, Nicole A.'
'Nagra, Dalsher S.'
'Myers, William H.'
'Harman, W. Dean'

_publ_section_title
;
 Michael&#x2212;Aldol Ring Closures with Dihapto-Coordinated Pyrrole
 Complexes and the Synthesis of Tetrahydroindole Cores
;
_journal_issue 20
_journal_name_full Organometallics
_journal_page_first 5960
_journal_paper_doi 10.1021/om900714r
_journal_volume 28
_journal_year 2009
_chemical_formula_sum 'C19 H29 B F3 N8 O4 P S W'
_chemical_formula_weight 748.19
_chemical_name_systematic
; 
 ? 
;
_space_group_IT_number 14
_symmetry_cell_setting monoclinic
_symmetry_space_group_name_Hall '-P 2ybc'
_symmetry_space_group_name_H-M 'P 1 21/c 1'
_atom_sites_solution_hydrogens geom
_atom_sites_solution_primary direct
_atom_sites_solution_secondary difmap
_audit_creation_method SHELXL-97
_cell_angle_alpha 90.00
_cell_angle_beta 90.9570(10)
_cell_angle_gamma 90.00
_cell_formula_units_Z 4
_cell_length_a 11.8772(3)
_cell_length_b 8.4775(2)
_cell_length_c 27.0201(6)
_cell_measurement_reflns_used 5250
_cell_measurement_temperature 153(2)
_cell_measurement_theta_max 25.91
_cell_measurement_theta_min 2.26
_cell_volume 2720.25(11)
_computing_cell_refinement 'Bruker SAINT'
_computing_data_collection 'Bruker APEX2'
_computing_data_reduction 'Bruker SAINT A'
_computing_molecular_graphics 'Bruker SHELXTL'
_computing_publication_material 'Bruker SHELXTL'
_computing_structure_refinement 'SHELXL-97 (Sheldrick, 2008)'
_computing_structure_solution 'SHELXS-97 (Sheldrick, 2008)'
_diffrn_ambient_temperature 153(2)
_diffrn_measured_fraction_theta_full 0.997
_diffrn_measured_fraction_theta_max 0.997
_diffrn_measurement_device_type 'Bruker SMART APEX II CCD diffractometer'
_diffrn_measurement_method 'phi and omega scans'
_diffrn_radiation_monochromator graphite
_diffrn_radiation_source 'fine-focus sealed tube'
_diffrn_radiation_type MoK\a
_diffrn_radiation_wavelength 0.71073
_diffrn_reflns_av_R_equivalents 0.0499
_diffrn_reflns_av_sigmaI/netI 0.0433
_diffrn_reflns_limit_h_max 14
_diffrn_reflns_limit_h_min -14
_diffrn_reflns_limit_k_max 8
_diffrn_reflns_limit_k_min -10
_diffrn_reflns_limit_l_max 33
_diffrn_reflns_limit_l_min -33
_diffrn_reflns_number 21994
_diffrn_reflns_theta_full 25.95
_diffrn_reflns_theta_max 25.95
_diffrn_reflns_theta_min 1.51
_exptl_absorpt_coefficient_mu 4.445
_exptl_absorpt_correction_T_max 0.7175
_exptl_absorpt_correction_T_min 0.3217
_exptl_absorpt_correction_type 'multiple scans'
_exptl_absorpt_process_details 'Bruker Scale'
_exptl_crystal_colour brown
_exptl_crystal_density_diffrn 1.827
_exptl_crystal_density_meas ?
_exptl_crystal_density_method 'not measured'
_exptl_crystal_description plate
_exptl_crystal_F_000 1472
_exptl_crystal_size_max 0.33
_exptl_crystal_size_mid 0.12
_exptl_crystal_size_min 0.08
_refine_diff_density_max 2.268
_refine_diff_density_min -1.378
_refine_diff_density_rms 0.135
_refine_ls_extinction_coef none
_refine_ls_extinction_method none
_refine_ls_goodness_of_fit_ref 0.820
_refine_ls_hydrogen_treatment mixed
_refine_ls_matrix_type full
_refine_ls_number_parameters 444
_refine_ls_number_reflns 5307
_refine_ls_number_restraints 0
_refine_ls_restrained_S_all 0.820
_refine_ls_R_factor_all 0.0473
_refine_ls_R_factor_gt 0.0335
_refine_ls_shift/su_max 0.002
_refine_ls_shift/su_mean 0.000
_refine_ls_structure_factor_coef Fsqd
_refine_ls_weighting_details 'calc w=1/[\s^2^(Fo^2^)+(0.1000P)^2^+0.0000P] where P=(Fo^2^+2Fc^2^)/3'
_refine_ls_weighting_scheme calc
_refine_ls_wR_factor_gt 0.0965
_refine_ls_wR_factor_ref 0.1092
_reflns_number_gt 4315
_reflns_number_total 5307
_reflns_threshold_expression >2sigma(I)
_cod_data_source_file om900714r_si_002.cif
_cod_data_source_block C19H29BF3N8O4PSW
_cod_depositor_comments
;
The following automatic conversions were performed:

'_exptl_crystal_density_meas' value 'not measured' was changed to '?'
- the value is perceived as not measured.

Automatic conversion script
Id: cif_fix_values 3008 2015-01-20 13:52:24Z robertas 

The following automatic conversions were performed:

'_symmetry_cell_setting' tag value 'monoclinc' was replaced with
'monoclinic' value as specified in the replacement file
'/home/robertas/cod-tools/perl-scripts/inputs/replacement_values.lst'.

Automatic conversion script
Id: cif_fix_values 3143 2015-03-26 13:38:13Z robertas 
;
_cod_original_sg_symbol_H-M P2(1)/c
_cod_database_code 4070316

loop_
_symmetry_equiv_pos_as_xyz
'x, y, z'
'-x, y+1/2, -z+1/2'
'-x, -y, -z'
'x, -y-1/2, z-1/2'

loop_
_atom_site_label
_atom_site_type_symbol
_atom_site_fract_x
_atom_site_fract_y
_atom_site_fract_z
_atom_site_U_iso_or_equiv
_atom_site_adp_type
_atom_site_occupancy
_atom_site_symmetry_multiplicity
_atom_site_calc_flag
_atom_site_refinement_flags
W W 0.261536(17) 0.09508(3) 0.363440(7) 0.01819(10) Uani 1 1 d .
S1 S 0.24498(14) 0.0794(2) 0.13141(7) 0.0374(4) Uani 1 1 d .
O1 O 0.3165(4) 0.3669(6) 0.29805(19) 0.0427(13) Uani 1 1 d .
O2 O 0.3438(7) 0.0760(7) 0.1021(3) 0.079(2) Uani 1 1 d .
O3 O 0.1429(8) 0.0886(7) 0.1048(3) 0.091(3) Uani 1 1 d .
O4 O 0.2553(4) 0.1796(6) 0.17269(19) 0.0425(12) Uani 1 1 d .
F1 F 0.2295(4) -0.2290(5) 0.12262(18) 0.0519(11) Uani 1 1 d .
F3 F 0.1495(6) -0.1295(6) 0.1857(2) 0.082(2) Uani 1 1 d .
F2 F 0.3315(5) -0.1499(7) 0.1839(2) 0.0803(18) Uani 1 1 d .
P1 P 0.44038(12) -0.0361(2) 0.33808(6) 0.0270(4) Uani 1 1 d .
N1 N 0.0960(4) 0.0627(6) 0.32794(17) 0.0214(10) Uani 1 1 d .
C1 C 0.0818(5) 0.1199(9) 0.2766(2) 0.0273(14) Uani 1 1 d .
C2 C -0.0360(5) 0.0768(7) 0.2612(2) 0.0259(13) Uani 1 1 d .
C3 C -0.0825(5) 0.0032(7) 0.2995(2) 0.0268(13) Uani 1 1 d .
C4 C -0.0002(5) 0.0005(7) 0.3405(2) 0.0221(12) Uani 1 1 d .
C5 C -0.0849(7) 0.1164(9) 0.2116(3) 0.0377(17) Uani 1 1 d .
C6 C -0.0264(5) -0.0629(9) 0.3901(2) 0.0348(16) Uani 1 1 d .
H6A H -0.0426 -0.1736 0.3875 0.052 Uiso 1 1 calc R
H6B H -0.0908 -0.0090 0.4029 0.052 Uiso 1 1 calc R
H6C H 0.0370 -0.0473 0.4120 0.052 Uiso 1 1 calc R
N2 N 0.3767(4) 0.1950(6) 0.41802(17) 0.0210(10) Uani 1 1 d .
N3 N 0.3662(4) 0.1689(6) 0.46795(17) 0.0231(10) Uani 1 1 d .
N4 N 0.2429(4) -0.1052(6) 0.41551(19) 0.0246(11) Uani 1 1 d .
N5 N 0.2492(4) -0.0780(6) 0.46592(18) 0.0221(11) Uani 1 1 d .
N6 N 0.1502(4) 0.2154(6) 0.41581(16) 0.0206(10) Uani 1 1 d .
N7 N 0.1591(4) 0.1881(6) 0.46585(16) 0.0237(11) Uani 1 1 d .
N8 N 0.2908(4) 0.2554(6) 0.32385(17) 0.0225(11) Uani 1 1 d .
C7 C 0.4401(5) 0.2626(8) 0.4927(2) 0.0293(14) Uani 1 1 d .
C8 C 0.5009(5) 0.3461(8) 0.4594(3) 0.0285(14) Uani 1 1 d .
C9 C 0.4582(5) 0.3039(7) 0.4131(2) 0.0244(12) Uani 1 1 d .
C10 C 0.2400(5) -0.2157(9) 0.4895(3) 0.0321(14) Uani 1 1 d .
C11 C 0.2272(6) -0.3365(9) 0.4554(3) 0.0353(15) Uani 1 1 d .
H11 H 0.2196 -0.4438 0.4616 0.042 Uiso 1 1 calc R
C12 C 0.2281(5) -0.2621(7) 0.4103(2) 0.0277(13) Uani 1 1 d .
C13 C 0.0771(5) 0.2692(8) 0.4889(2) 0.0282(13) Uani 1 1 d .
C14 C 0.0134(5) 0.3470(8) 0.4544(2) 0.0277(13) Uani 1 1 d .
C15 C 0.0616(5) 0.3121(7) 0.4089(2) 0.0239(12) Uani 1 1 d .
C16 C 0.5648(6) -0.0182(10) 0.3772(3) 0.0387(17) Uani 1 1 d .
C17 C 0.4363(7) -0.2495(10) 0.3286(4) 0.050(2) Uani 1 1 d .
C18 C 0.4862(7) 0.0418(12) 0.2794(3) 0.0456(19) Uani 1 1 d .
C19 C 0.2369(4) -0.1212(6) 0.15672(19) 0.0140(10) Uani 1 1 d .
B1 B 0.2586(6) 0.0897(8) 0.4864(2) 0.0239(14) Uani 1 1 d .
H1AB H 0.260(6) 0.086(8) 0.526(3) 0.04(2) Uiso 1 1 d .
H1W H 0.268(5) -0.042(8) 0.317(2) 0.020(15) Uiso 1 1 d .
H3 H -0.164(7) -0.004(11) 0.300(3) 0.07(3) Uiso 1 1 d .
H5A H -0.021(8) 0.111(9) 0.178(3) 0.06(3) Uiso 1 1 d .
H5B H -0.110(6) 0.238(9) 0.210(3) 0.039(19) Uiso 1 1 d .
H5C H -0.153(7) 0.059(10) 0.211(3) 0.05(2) Uiso 1 1 d .
H7 H 0.446(5) 0.259(7) 0.527(2) 0.019(15) Uiso 1 1 d .
H8 H 0.558(7) 0.409(8) 0.463(3) 0.04(2) Uiso 1 1 d .
H9 H 0.478(5) 0.332(8) 0.379(2) 0.024(17) Uiso 1 1 d .
H10 H 0.248(6) -0.227(9) 0.521(3) 0.04(2) Uiso 1 1 d .
H12 H 0.221(4) -0.323(7) 0.383(2) 0.029(13) Uiso 1 1 d .
H13 H 0.086(4) 0.270(6) 0.5245(18) 0.034(10) Uiso 1 1 d .
H14 H -0.040(5) 0.418(7) 0.460(2) 0.012(15) Uiso 1 1 d .
H15 H 0.037(5) 0.345(8) 0.378(2) 0.020(16) Uiso 1 1 d .
H16A H 0.623(9) -0.100(11) 0.368(4) 0.07(3) Uiso 1 1 d .
H16B H 0.600(7) 0.092(10) 0.376(3) 0.06(3) Uiso 1 1 d .
H16C H 0.548(6) -0.044(9) 0.406(3) 0.03(2) Uiso 1 1 d .
H17A H 0.412(10) -0.277(14) 0.353(4) 0.10(4) Uiso 1 1 d .
H17B H 0.522(7) -0.293(11) 0.320(3) 0.07(3) Uiso 1 1 d .
H17C H 0.372(6) -0.279(9) 0.297(3) 0.05(2) Uiso 1 1 d .
H18A H 0.499(6) 0.167(11) 0.283(3) 0.05(2) Uiso 1 1 d .
H18B H 0.431(7) 0.040(10) 0.258(3) 0.04(2) Uiso 1 1 d .
H18C H 0.554(7) 0.005(10) 0.274(3) 0.05(2) Uiso 1 1 d .
H1A H 0.094(6) 0.245(10) 0.276(3) 0.06(2) Uiso 1 1 d .
H1B H 0.123(7) 0.079(9) 0.261(3) 0.06(3) Uiso 1 1 d .

loop_
_atom_site_aniso_label
_atom_site_aniso_U_11
_atom_site_aniso_U_22
_atom_site_aniso_U_33
_atom_site_aniso_U_23
_atom_site_aniso_U_13
_atom_site_aniso_U_12
W 0.01949(14) 0.02107(16) 0.01405(14) -0.00045(9) 0.00179(9) -0.00206(9)
S1 0.0423(10) 0.0321(10) 0.0378(10) -0.0026(7) 0.0035(8) 0.0004(7)
O1 0.034(2) 0.047(3) 0.048(3) 0.026(3) 0.010(2) -0.004(2)
O2 0.100(5) 0.051(4) 0.088(5) -0.009(3) 0.063(5) -0.014(3)
O3 0.114(6) 0.041(4) 0.115(7) -0.012(4) -0.072(5) 0.019(3)
O4 0.052(3) 0.025(3) 0.050(3) -0.010(2) 0.010(2) -0.005(2)
F1 0.067(3) 0.030(2) 0.058(3) -0.014(2) -0.006(2) 0.005(2)
F3 0.125(5) 0.044(3) 0.079(4) -0.014(3) 0.053(4) -0.029(3)
F2 0.107(4) 0.057(3) 0.076(4) 0.000(3) -0.047(3) 0.022(3)
P1 0.0211(7) 0.0313(9) 0.0288(8) -0.0094(7) 0.0030(6) 0.0001(6)
N1 0.024(2) 0.025(3) 0.016(2) -0.0017(19) 0.0027(19) -0.003(2)
C1 0.025(3) 0.039(4) 0.017(3) 0.000(3) -0.001(2) -0.002(3)
C2 0.028(3) 0.023(3) 0.027(3) -0.001(3) -0.003(3) 0.000(2)
C3 0.026(3) 0.024(3) 0.031(3) 0.000(3) -0.002(3) -0.003(2)
C4 0.027(3) 0.015(3) 0.025(3) -0.003(2) 0.001(2) 0.002(2)
C5 0.041(4) 0.034(4) 0.038(4) 0.008(3) -0.014(3) 0.001(3)
C6 0.021(3) 0.049(5) 0.034(4) 0.008(3) 0.003(3) -0.010(3)
N2 0.025(2) 0.020(3) 0.019(2) 0.000(2) 0.0018(19) -0.002(2)
N3 0.026(2) 0.026(3) 0.018(2) 0.001(2) 0.0006(19) -0.001(2)
N4 0.028(3) 0.026(3) 0.021(3) -0.001(2) 0.001(2) 0.000(2)
N5 0.021(2) 0.026(3) 0.020(2) 0.004(2) 0.000(2) -0.0034(19)
N6 0.019(2) 0.028(3) 0.015(2) -0.003(2) 0.0024(18) -0.004(2)
N7 0.029(2) 0.030(3) 0.012(2) -0.002(2) 0.0045(19) -0.002(2)
N8 0.018(2) 0.029(3) 0.020(2) 0.000(2) 0.0022(18) -0.004(2)
C7 0.032(3) 0.035(4) 0.021(3) -0.005(3) -0.004(2) -0.006(3)
C8 0.018(3) 0.024(3) 0.044(4) -0.005(3) 0.002(3) -0.004(3)
C9 0.026(3) 0.023(3) 0.024(3) -0.005(3) 0.002(2) 0.002(2)
C10 0.029(3) 0.036(4) 0.032(3) 0.006(3) 0.001(3) -0.004(3)
C11 0.040(4) 0.025(4) 0.040(4) 0.011(3) 0.000(3) -0.008(3)
C12 0.032(3) 0.021(3) 0.030(3) -0.004(3) -0.002(3) -0.005(3)
C13 0.030(3) 0.028(3) 0.027(3) 0.000(3) 0.009(3) -0.001(3)
C14 0.022(3) 0.028(3) 0.033(3) -0.003(3) 0.007(3) 0.003(3)
C15 0.023(3) 0.029(4) 0.020(3) -0.001(3) 0.003(2) 0.003(2)
C16 0.026(3) 0.034(5) 0.056(5) -0.008(4) -0.005(3) 0.009(3)
C17 0.035(4) 0.036(5) 0.080(7) -0.021(5) 0.015(4) -0.002(3)
C18 0.032(4) 0.065(6) 0.040(4) -0.002(4) 0.014(3) 0.003(4)
C19 0.020(3) 0.012(3) 0.010(2) -0.0024(19) -0.005(2) 0.0040(19)
B1 0.026(3) 0.028(4) 0.017(3) -0.001(3) -0.004(3) -0.002(3)

loop_
_atom_type_symbol
_atom_type_description
_atom_type_scat_dispersion_real
_atom_type_scat_dispersion_imag
_atom_type_scat_source
C C 0.0033 0.0016 'International Tables Vol C Tables 4.2.6.8 and 6.1.1.4'
H H 0.0000 0.0000 'International Tables Vol C Tables 4.2.6.8 and 6.1.1.4'
B B 0.0013 0.0007 'International Tables Vol C Tables 4.2.6.8 and 6.1.1.4'
N N 0.0061 0.0033 'International Tables Vol C Tables 4.2.6.8 and 6.1.1.4'
O O 0.0106 0.0060 'International Tables Vol C Tables 4.2.6.8 and 6.1.1.4'
P P 0.1023 0.0942 'International Tables Vol C Tables 4.2.6.8 and 6.1.1.4'
W W -0.8490 6.8722 'International Tables Vol C Tables 4.2.6.8 and 6.1.1.4'
S S 0.1246 0.1234 'International Tables Vol C Tables 4.2.6.8 and 6.1.1.4'
F F 0.0171 0.0103 'International Tables Vol C Tables 4.2.6.8 and 6.1.1.4'

loop_
_geom_angle_atom_site_label_1
_geom_angle_atom_site_label_2
_geom_angle_atom_site_label_3
_geom_angle
N8 W N2 89.04(19)
N8 W N1 90.89(19)
N2 W N1 154.02(17)
N8 W N6 99.1(2)
N2 W N6 76.17(16)
N1 W N6 78.19(17)
N8 W N4 174.22(19)
N2 W N4 86.32(18)
N1 W N4 94.80(18)
N6 W N4 83.10(19)
N8 W P1 89.97(15)
N2 W P1 80.26(13)
N1 W P1 125.72(13)
N6 W P1 154.51(12)
N4 W P1 85.85(14)
O3 S1 O4 115.9(4)
O3 S1 O2 115.4(6)
O4 S1 O2 113.0(4)
O3 S1 C19 101.1(4)
O4 S1 C19 105.6(3)
O2 S1 C19 103.7(3)
C16 P1 C18 103.1(4)
C16 P1 C17 100.6(4)
C18 P1 C17 104.2(5)
C16 P1 W 119.4(3)
C18 P1 W 110.3(3)
C17 P1 W 117.2(3)
C4 N1 C1 106.8(5)
C4 N1 W 135.9(4)
C1 N1 W 117.3(4)
N1 C1 C2 105.8(5)
C3 C2 C5 130.0(6)
C3 C2 C1 107.1(5)
C5 C2 C1 122.9(6)
C2 C3 C4 108.3(5)
N1 C4 C3 111.8(5)
N1 C4 C6 125.3(5)
C3 C4 C6 122.9(5)
C9 N2 N3 106.5(5)
C9 N2 W 130.4(4)
N3 N2 W 122.6(3)
C7 N3 N2 108.8(5)
C7 N3 B1 129.3(5)
N2 N3 B1 118.6(5)
C12 N4 N5 105.8(5)
C12 N4 W 134.6(4)
N5 N4 W 119.5(4)
C10 N5 N4 108.7(5)
C10 N5 B1 130.2(5)
N4 N5 B1 121.0(5)
C15 N6 N7 106.7(4)
C15 N6 W 132.0(4)
N7 N6 W 121.1(4)
C13 N7 N6 108.8(5)
C13 N7 B1 131.5(5)
N6 N7 B1 119.5(5)
O1 N8 W 176.4(4)
N3 C7 C8 108.9(5)
C7 C8 C9 105.8(6)
N2 C9 C8 109.9(5)
N5 C10 C11 109.7(6)
C12 C11 C10 104.4(6)
N4 C12 C11 111.3(6)
N7 C13 C14 109.1(5)
C13 C14 C15 105.7(5)
N6 C15 C14 109.7(5)
F1 C19 F3 109.9(5)
F1 C19 F2 107.7(5)
F3 C19 F2 108.9(6)
F1 C19 S1 113.0(4)
F3 C19 S1 108.6(4)
F2 C19 S1 108.7(4)
N5 B1 N3 110.2(5)
N5 B1 N7 108.8(5)
N3 B1 N7 106.5(5)

loop_
_geom_bond_atom_site_label_1
_geom_bond_atom_site_label_2
_geom_bond_distance
W N8 1.768(5)
W N2 2.167(5)
W N1 2.190(5)
W N6 2.204(4)
W N4 2.219(5)
W P1 2.5033(15)
S1 O3 1.401(7)
S1 O4 1.406(5)
S1 O2 1.426(6)
S1 C19 1.836(5)
O1 N8 1.217(7)
F1 C19 1.299(7)
F3 C19 1.311(7)
F2 C19 1.354(7)
P1 C16 1.808(7)
P1 C18 1.810(8)
P1 C17 1.828(8)
N1 C4 1.309(7)
N1 C1 1.476(8)
C1 C2 1.498(8)
C2 C3 1.334(9)
C2 C5 1.489(9)
C3 C4 1.466(8)
C4 C6 1.482(8)
N2 C9 1.346(8)
N2 N3 1.375(6)
N3 C7 1.352(8)
N3 B1 1.535(8)
N4 C12 1.348(8)
N4 N5 1.382(7)
N5 C10 1.336(8)
N5 B1 1.529(8)
N6 C15 1.345(7)
N6 N7 1.374(6)
N7 C13 1.353(8)
N7 B1 1.542(8)
C7 C8 1.363(9)
C8 C9 1.388(9)
C10 C11 1.384(10)
C11 C12 1.373(9)
C13 C14 1.361(9)
C14 C15 1.396(8)
